data_4021860
loop_
_publ_author_name
'Sreekanth A. Ramachandran'
'Rajendra K. Kharul'
'Sylvain Marque'
'Pierre Soucy'
'Fr\'ed\'eric Jacques'
'Robert Ch\^enevert'
'Pierre Deslongc'

_publ_section_title
;
 Synthetic Studies toward Highly Functionalized 5\b-Lanosterol
 Derivatives: A Versatile Approach Utilizing Anionic Cycloaddition
;
_journal_name_full 'Journal of Organic Chemistry'
_journal_page_first 6149
_journal_page_last 6156
_journal_paper_doi 10.1021/jo0608725
_journal_volume 71
_journal_year 2006
_chemical_formula_sum 'C23 H27 N O4'
_chemical_formula_weight 381.46
_chemical_name_systematic
;
?
;
_space_group_IT_number 19
_symmetry_cell_setting orthorhombic
_symmetry_space_group_name_Hall 'P 2ac 2ab'
_symmetry_space_group_name_H-M 'P 21 21 21'
_atom_sites_solution_hydrogens geom
_atom_sites_solution_primary direct
_atom_sites_solution_secondary difmap
_audit_creation_method SHELXL-97
_cell_angle_alpha 90.00
_cell_angle_beta 90.00
_cell_angle_gamma 90.00
_cell_formula_units_Z 4
_cell_length_a 7.9606(5)
_cell_length_b 9.3051(6)
_cell_length_c 25.7461(16)
_cell_measurement_temperature 198(2)
_cell_volume 1907.1(2)
_computing_cell_refinement 'Bruker XSCANS'
_computing_data_collection 'Bruker XSCANS'
_computing_data_reduction 'Bruker SHELXTL'
_computing_molecular_graphics 'Bruker SHELXTL'
_computing_publication_material 'Bruker SHELXTL'
_computing_structure_refinement 'SHELXL-97 (Sheldrick, 1997)'
_computing_structure_solution 'SHELXS-97 (Sheldrick, 1990)'
_diffrn_ambient_temperature 198(2)
_diffrn_measured_fraction_theta_full 0.973
_diffrn_measured_fraction_theta_max 0.973
_diffrn_measurement_device_type 'Bruker P4'
_diffrn_measurement_method '\w scans'
_diffrn_radiation_monochromator graphite
_diffrn_radiation_source 'fine-focus sealed tube'
_diffrn_radiation_type MoK\a
_diffrn_radiation_wavelength 0.71073
_diffrn_reflns_av_R_equivalents 0.0285
_diffrn_reflns_av_sigmaI/netI 0.0286
_diffrn_reflns_limit_h_max 8
_diffrn_reflns_limit_h_min -10
_diffrn_reflns_limit_k_max 12
_diffrn_reflns_limit_k_min -12
_diffrn_reflns_limit_l_max 32
_diffrn_reflns_limit_l_min -33
_diffrn_reflns_number 13231
_diffrn_reflns_theta_full 27.50
_diffrn_reflns_theta_max 27.50
_diffrn_reflns_theta_min 1.58
_exptl_absorpt_coefficient_mu 0.090
_exptl_absorpt_correction_type none
_exptl_crystal_colour Colourless
_exptl_crystal_density_diffrn 1.329
_exptl_crystal_density_method 'not measured'
_exptl_crystal_description Plate
_exptl_crystal_F_000 816
_exptl_crystal_size_max 0.05
_exptl_crystal_size_mid 0.7
_exptl_crystal_size_min 0.7
_refine_diff_density_max 0.301
_refine_diff_density_min -0.145
_refine_diff_density_rms 0.038
_refine_ls_abs_structure_details 'Flack H D (1983), Acta Cryst. A39, 876-881'
_refine_ls_abs_structure_Flack 1.5(9)
_refine_ls_extinction_method none
_refine_ls_goodness_of_fit_ref 1.077
_refine_ls_hydrogen_treatment mixed
_refine_ls_matrix_type full
_refine_ls_number_parameters 257
_refine_ls_number_reflns 4250
_refine_ls_number_restraints 0
_refine_ls_restrained_S_all 1.077
_refine_ls_R_factor_all 0.0463
_refine_ls_R_factor_gt 0.0371
_refine_ls_shift/su_max 0.000
_refine_ls_shift/su_mean 0.000
_refine_ls_structure_factor_coef Fsqd
_refine_ls_weighting_details 'calc w=1/[\s^2^(Fo^2^)+(0.0571P)^2^+0.1659P] where P=(Fo^2^+2Fc^2^)/3'
_refine_ls_weighting_scheme calc
_refine_ls_wR_factor_gt 0.0945
_refine_ls_wR_factor_ref 0.0995
_reflns_number_gt 3707
_reflns_number_total 4250
_reflns_threshold_expression >2sigma(I)
_cod_data_source_file jo0608725si20060426_014323.cif
_cod_depositor_comments
;
The following automatic conversions were performed:
'_symmetry_cell_setting' value 'Orthorhombic' changed to 'orthorhombic'
according to '/home/saulius/struct/CIF-dictionaries/cif_core.dic'
dictionary named 'cif_core.dic' version 2.4.1 from 2010-06-29.

Automatic conversion script
Id: cif_fix_enum 1527 2010-12-29 10:47:43Z saulius 
;
_cod_database_code 4021860

loop_
_symmetry_equiv_pos_as_xyz
'x, y, z'
'-x+1/2, -y, z+1/2'
'-x, y+1/2, -z+1/2'
'x+1/2, -y+1/2, -z'

loop_
_atom_site_label
_atom_site_type_symbol
_atom_site_fract_x
_atom_site_fract_y
_atom_site_fract_z
_atom_site_U_iso_or_equiv
_atom_site_adp_type
_atom_site_occupancy
_atom_site_symmetry_multiplicity
_atom_site_calc_flag
_atom_site_refinement_flags
C1 C 0.75110(19) 0.45022(19) 0.15775(6) 0.0287(3) Uani 1 1 d .
O1 O 0.65580(16) 0.34721(15) 0.15522(5) 0.0405(3) Uani 1 1 d .
C2 C 0.71303(19) 0.57845(19) 0.18697(6) 0.0291(4) Uani 1 1 d .
H2 H 0.6020 0.5909 0.1997 0.035 Uiso 1 1 calc R
C3 C 0.82711(19) 0.68094(19) 0.19695(6) 0.0264(3) Uani 1 1 d .
C4 C 1.01159(18) 0.67290(19) 0.18220(6) 0.0268(3) Uani 1 1 d .
C5 C 1.05529(18) 0.52040(18) 0.16137(5) 0.0252(3) Uani 1 1 d .
H5 H 1.0706 0.4582 0.1927 0.030 Uiso 1 1 calc R
C6 C 1.22279(18) 0.51563(19) 0.13172(6) 0.0268(3) Uani 1 1 d .
H6A H 1.3041 0.5778 0.1502 0.032 Uiso 1 1 calc R
H6B H 1.2664 0.4161 0.1333 0.032 Uiso 1 1 calc R
C7 C 1.21841(19) 0.56186(17) 0.07510(6) 0.0242(3) Uani 1 1 d .
O7 O 1.34290(13) 0.61576(14) 0.05584(5) 0.0332(3) Uani 1 1 d .
C8 C 1.06329(16) 0.52853(16) 0.04486(6) 0.0221(3) Uani 1 1 d .
C9 C 0.89699(18) 0.52084(17) 0.07457(6) 0.0226(3) Uani 1 1 d .
H9 H 0.8672 0.6229 0.0826 0.027 Uiso 1 1 calc R
C10 C 0.91815(18) 0.44703(17) 0.12806(5) 0.0239(3) Uani 1 1 d .
C11 C 0.74961(17) 0.46285(18) 0.04243(6) 0.0262(3) Uani 1 1 d .
H11A H 0.7520 0.3565 0.0428 0.031 Uiso 1 1 calc R
H11B H 0.6425 0.4944 0.0583 0.031 Uiso 1 1 calc R
C12 C 0.75778(18) 0.51590(18) -0.01373(5) 0.0255(3) Uani 1 1 d .
H12A H 0.7547 0.6222 -0.0145 0.031 Uiso 1 1 calc R
H12B H 0.6598 0.4794 -0.0334 0.031 Uiso 1 1 calc R
C13 C 0.92034(17) 0.46221(17) -0.03873(5) 0.0230(3) Uani 1 1 d .
C14 C 1.07132(17) 0.51092(16) -0.00702(6) 0.0230(3) Uani 1 1 d .
C15 C 1.21870(19) 0.5388(2) -0.04249(6) 0.0291(3) Uani 1 1 d .
H15A H 1.3120 0.4719 -0.0347 0.035 Uiso 1 1 calc R
H15B H 1.2596 0.6386 -0.0384 0.035 Uiso 1 1 calc R
C16 C 1.1524(2) 0.5141(2) -0.09785(6) 0.0331(4) Uani 1 1 d .
H16A H 1.1817 0.4167 -0.1104 0.040 Uiso 1 1 calc R
H16B H 1.1988 0.5862 -0.1222 0.040 Uiso 1 1 calc R
C17 C 0.96022(19) 0.53129(19) -0.09231(5) 0.0275(3) Uani 1 1 d .
H17 H 0.9318 0.6359 -0.0911 0.033 Uiso 1 1 calc R
C18 C 0.9200(2) 0.29702(17) -0.04372(6) 0.0287(3) Uani 1 1 d .
H18A H 1.0069 0.2674 -0.0684 0.043 Uiso 1 1 calc R
H18B H 0.8099 0.2649 -0.0562 0.043 Uiso 1 1 calc R
H18C H 0.9429 0.2539 -0.0097 0.043 Uiso 1 1 calc R
C19 C 0.9671(2) 0.28853(19) 0.12381(6) 0.0308(4) Uani 1 1 d .
H19 H 0.9796 0.2373 0.1555 0.037 Uiso 1 1 calc R
O19 O 0.99100(16) 0.22296(13) 0.08486(4) 0.0358(3) Uani 1 1 d .
C20 C 0.6226(2) 0.8331(2) 0.23747(7) 0.0393(4) Uani 1 1 d .
H20A H 0.5495 0.8291 0.2069 0.059 Uiso 1 1 calc R
H20B H 0.6161 0.9289 0.2531 0.059 Uiso 1 1 calc R
H20C H 0.5860 0.7609 0.2628 0.059 Uiso 1 1 calc R
O20 O 0.79370(14) 0.80387(14) 0.22215(4) 0.0340(3) Uani 1 1 d .
C21 C 1.1157(2) 0.6961(2) 0.23219(7) 0.0416(5) Uani 1 1 d .
H21A H 1.0947 0.7929 0.2457 0.062 Uiso 1 1 calc R
H21B H 1.2355 0.6855 0.2242 0.062 Uiso 1 1 calc R
H21C H 1.0830 0.6247 0.2583 0.062 Uiso 1 1 calc R
C22 C 1.0528(2) 0.7967(2) 0.14477(7) 0.0351(4) Uani 1 1 d .
H22A H 0.9872 0.7856 0.1128 0.053 Uiso 1 1 calc R
H22B H 1.1729 0.7948 0.1364 0.053 Uiso 1 1 calc R
H22C H 1.0247 0.8885 0.1612 0.053 Uiso 1 1 calc R
C23 C 0.8686(2) 0.4640(2) -0.13536(6) 0.0315(4) Uani 1 1 d .
N23 N 0.7989(2) 0.41203(19) -0.16941(6) 0.0446(4) Uani 1 1 d .

loop_
_atom_site_aniso_label
_atom_site_aniso_U_11
_atom_site_aniso_U_22
_atom_site_aniso_U_33
_atom_site_aniso_U_23
_atom_site_aniso_U_13
_atom_site_aniso_U_12
C1 0.0282(7) 0.0372(9) 0.0207(7) -0.0006(7) 0.0034(6) -0.0045(7)
O1 0.0394(7) 0.0451(8) 0.0371(7) -0.0071(6) 0.0114(6) -0.0170(6)
C2 0.0233(7) 0.0392(10) 0.0248(7) -0.0017(7) 0.0061(6) -0.0023(7)
C3 0.0274(7) 0.0326(9) 0.0192(7) -0.0013(6) 0.0022(6) 0.0016(7)
C4 0.0225(7) 0.0331(9) 0.0248(7) -0.0069(7) 0.0010(6) -0.0025(7)
C5 0.0253(7) 0.0323(8) 0.0180(7) -0.0017(6) -0.0003(5) -0.0002(7)
C6 0.0223(6) 0.0359(9) 0.0221(7) -0.0035(7) -0.0029(6) 0.0022(7)
C7 0.0230(7) 0.0255(8) 0.0240(7) -0.0036(6) 0.0013(6) 0.0031(6)
O7 0.0232(5) 0.0436(7) 0.0329(6) -0.0004(5) 0.0020(5) -0.0074(5)
C8 0.0205(6) 0.0230(7) 0.0227(7) 0.0003(6) 0.0000(6) -0.0007(6)
C9 0.0218(6) 0.0261(8) 0.0201(7) -0.0024(6) 0.0003(5) -0.0008(6)
C10 0.0253(7) 0.0282(8) 0.0180(7) -0.0012(6) 0.0017(5) -0.0020(6)
C11 0.0200(6) 0.0348(8) 0.0239(7) -0.0031(7) 0.0010(6) -0.0021(6)
C12 0.0212(6) 0.0314(8) 0.0239(7) -0.0035(6) -0.0021(5) 0.0023(6)
C13 0.0235(7) 0.0269(8) 0.0187(6) -0.0009(6) -0.0011(5) 0.0027(6)
C14 0.0232(7) 0.0233(8) 0.0226(7) 0.0003(6) 0.0003(6) 0.0007(6)
C15 0.0265(7) 0.0382(9) 0.0226(7) 0.0002(7) 0.0037(6) -0.0018(7)
C16 0.0310(7) 0.0460(11) 0.0223(7) 0.0022(7) 0.0043(6) 0.0017(8)
C17 0.0327(8) 0.0303(8) 0.0196(7) 0.0000(6) -0.0001(6) 0.0051(7)
C18 0.0314(7) 0.0301(9) 0.0247(7) -0.0025(7) -0.0022(6) 0.0020(7)
C19 0.0349(8) 0.0326(9) 0.0248(7) 0.0019(7) 0.0032(6) -0.0033(7)
O19 0.0420(6) 0.0334(6) 0.0320(6) -0.0044(5) 0.0002(5) 0.0032(6)
C20 0.0336(9) 0.0433(11) 0.0409(10) -0.0050(8) 0.0102(8) 0.0085(8)
O20 0.0310(6) 0.0366(7) 0.0345(6) -0.0088(5) 0.0076(5) 0.0011(6)
C21 0.0338(8) 0.0590(13) 0.0320(9) -0.0188(9) -0.0071(7) 0.0025(9)
C22 0.0318(8) 0.0318(9) 0.0416(9) -0.0090(8) 0.0086(7) -0.0073(7)
C23 0.0341(8) 0.0380(9) 0.0225(7) -0.0004(7) -0.0005(6) 0.0109(8)
N23 0.0481(9) 0.0568(11) 0.0289(8) -0.0090(8) -0.0068(7) 0.0111(8)

loop_
_atom_type_symbol
_atom_type_description
_atom_type_scat_dispersion_real
_atom_type_scat_dispersion_imag
_atom_type_scat_source
C C 0.0033 0.0016 'International Tables Vol C Tables 4.2.6.8 and 6.1.1.4'
H H 0.0000 0.0000 'International Tables Vol C Tables 4.2.6.8 and 6.1.1.4'
N N 0.0061 0.0033 'International Tables Vol C Tables 4.2.6.8 and 6.1.1.4'
O O 0.0106 0.0060 'International Tables Vol C Tables 4.2.6.8 and 6.1.1.4'

loop_
_geom_angle_atom_site_label_1
_geom_angle_atom_site_label_2
_geom_angle_atom_site_label_3
_geom_angle
O1 C1 C2 123.04(14)
O1 C1 C10 119.70(14)
C2 C1 C10 117.25(13)
C3 C2 C1 123.06(14)
C3 C2 H2 118.5
C1 C2 H2 118.5
C2 C3 O20 124.36(14)
C2 C3 C4 124.87(15)
O20 C3 C4 110.77(13)
C3 C4 C22 109.05(14)
C3 C4 C21 107.67(13)
C22 C4 C21 107.61(14)
C3 C4 C5 110.32(13)
C22 C4 C5 114.79(12)
C21 C4 C5 107.13(14)
C6 C5 C10 108.92(12)
C6 C5 C4 113.04(13)
C10 C5 C4 115.83(12)
C6 C5 H5 106.1
C10 C5 H5 106.1
C4 C5 H5 106.1
C7 C6 C5 116.62(12)
C7 C6 H6A 108.1
C5 C6 H6A 108.1
C7 C6 H6B 108.1
C5 C6 H6B 108.1
H6A C6 H6B 107.3
O7 C7 C8 123.17(13)
O7 C7 C6 119.27(14)
C8 C7 C6 117.41(13)
C14 C8 C7 120.22(12)
C14 C8 C9 122.06(12)
C7 C8 C9 117.68(12)
C8 C9 C11 114.10(12)
C8 C9 C10 111.79(12)
C11 C9 C10 114.03(13)
C8 C9 H9 105.3
C11 C9 H9 105.3
C10 C9 H9 105.3
C19 C10 C1 105.97(13)
C19 C10 C9 113.07(12)
C1 C10 C9 109.90(12)
C19 C10 C5 106.59(12)
C1 C10 C5 109.08(11)
C9 C10 C5 111.97(12)
C12 C11 C9 111.35(12)
C12 C11 H11A 109.4
C9 C11 H11A 109.4
C12 C11 H11B 109.4
C9 C11 H11B 109.4
H11A C11 H11B 108.0
C11 C12 C13 109.18(12)
C11 C12 H12A 109.8
C13 C12 H12A 109.8
C11 C12 H12B 109.8
C13 C12 H12B 109.8
H12A C12 H12B 108.3
C14 C13 C12 110.19(12)
C14 C13 C18 110.06(12)
C12 C13 C18 111.04(13)
C14 C13 C17 101.04(12)
C12 C13 C17 114.28(12)
C18 C13 C17 109.79(12)
C8 C14 C15 128.02(13)
C8 C14 C13 122.04(13)
C15 C14 C13 109.91(12)
C14 C15 C16 105.57(12)
C14 C15 H15A 110.6
C16 C15 H15A 110.6
C14 C15 H15B 110.6
C16 C15 H15B 110.6
H15A C15 H15B 108.8
C15 C16 C17 103.83(12)
C15 C16 H16A 111.0
C17 C16 H16A 111.0
C15 C16 H16B 111.0
C17 C16 H16B 111.0
H16A C16 H16B 109.0
C23 C17 C16 112.22(13)
C23 C17 C13 113.10(14)
C16 C17 C13 103.96(12)
C23 C17 H17 109.1
C16 C17 H17 109.1
C13 C17 H17 109.1
C13 C18 H18A 109.5
C13 C18 H18B 109.5
H18A C18 H18B 109.5
C13 C18 H18C 109.5
H18A C18 H18C 109.5
H18B C18 H18C 109.5
O19 C19 C10 126.58(15)
O19 C19 H19 116.7
C10 C19 H19 116.7
O20 C20 H20A 109.5
O20 C20 H20B 109.5
H20A C20 H20B 109.5
O20 C20 H20C 109.5
H20A C20 H20C 109.5
H20B C20 H20C 109.5
C3 O20 C20 118.65(13)
C4 C21 H21A 109.5
C4 C21 H21B 109.5
H21A C21 H21B 109.5
C4 C21 H21C 109.5
H21A C21 H21C 109.5
H21B C21 H21C 109.5
C4 C22 H22A 109.5
C4 C22 H22B 109.5
H22A C22 H22B 109.5
C4 C22 H22C 109.5
H22A C22 H22C 109.5
H22B C22 H22C 109.5
N23 C23 C17 179.06(19)

loop_
_geom_bond_atom_site_label_1
_geom_bond_atom_site_label_2
_geom_bond_distance
C1 O1 1.224(2)
C1 C2 1.443(2)
C1 C10 1.534(2)
C2 C3 1.342(2)
C2 H2 0.9500
C3 O20 1.342(2)
C3 C4 1.519(2)
C4 C22 1.537(2)
C4 C21 1.546(2)
C4 C5 1.556(2)
C5 C6 1.537(2)
C5 C10 1.547(2)
C5 H5 1.0000
C6 C7 1.520(2)
C6 H6A 0.9900
C6 H6B 0.9900
C7 O7 1.2163(18)
C7 C8 1.492(2)
C8 C14 1.347(2)
C8 C9 1.5307(19)
C9 C11 1.534(2)
C9 C10 1.548(2)
C9 H9 1.0000
C10 C19 1.529(2)
C11 C12 1.529(2)
C11 H11A 0.9900
C11 H11B 0.9900
C12 C13 1.529(2)
C12 H12A 0.9900
C12 H12B 0.9900
C13 C14 1.522(2)
C13 C18 1.542(2)
C13 C17 1.555(2)
C14 C15 1.509(2)
C15 C16 1.537(2)
C15 H15A 0.9900
C15 H15B 0.9900
C16 C17 1.545(2)
C16 H16A 0.9900
C16 H16B 0.9900
C17 C23 1.467(2)
C17 H17 1.0000
C18 H18A 0.9800
C18 H18B 0.9800
C18 H18C 0.9800
C19 O19 1.189(2)
C19 H19 0.9500
C20 O20 1.4439(19)
C20 H20A 0.9800
C20 H20B 0.9800
C20 H20C 0.9800
C21 H21A 0.9800
C21 H21B 0.9800
C21 H21C 0.9800
C22 H22A 0.9800
C22 H22B 0.9800
C22 H22C 0.9800
C23 N23 1.145(2)

loop_
_cod_related_entry_id
_cod_related_entry_database
_cod_related_entry_code
1 ChemSpider 21194315
